data_7251891
loop_
_publ_author_name
'Liu, Yang-Hong'
'Li, Hao'
'Lou, Hui-Ru'
'Chen, Er-Xia'
'Yang, Jin-Xia'
'Lin, Qipu'

_publ_section_title
;
 Ligand modification on organotin-oxo clusters for enhanced third-order
 nonlinear optical response
;
_journal_issue 21
_journal_name_full CrystEngComm
_journal_page_first 3298
_journal_page_last 3304
_journal_paper_doi 10.1039/D6CE00120C
_journal_volume 28
_journal_year 2026
_chemical_absolute_configuration syn
_chemical_formula_moiety 'C58 H77.969 Cl2 N4 O16 Sn4'
_chemical_formula_sum 'C58 H77.97 Cl2 N4 O16 Sn4'
_chemical_formula_weight 1632.86
_chemical_name_systematic Sn4-Cbz
_space_group_crystal_system orthorhombic
_space_group_IT_number 19
_space_group_name_Hall 'P 2ac 2ab'
_space_group_name_H-M_alt 'P 21 21 21'
_atom_sites_solution_hydrogens mixed
_atom_sites_solution_primary dual
_audit_creation_date 2026-01-14
_audit_creation_method
;
Olex2 1.5
(compiled 2025.03.04 svn.red2d20d0 for OlexSys, GUI svn.r7188)
;
_audit_update_record
;
2026-01-14 deposited with the CCDC.	2026-04-17 downloaded from the CCDC.
;
_cell_angle_alpha 90
_cell_angle_beta 90
_cell_angle_gamma 90
_cell_formula_units_Z 4
_cell_length_a 15.0434(2)
_cell_length_b 15.2331(3)
_cell_length_c 29.7454(7)
_cell_measurement_reflns_used 29204
_cell_measurement_temperature 99.99(14)
_cell_measurement_theta_max 54.7840
_cell_measurement_theta_min 2.8200
_cell_volume 6816.4(2)
_computing_cell_refinement 'CrysAlisPro 1.171.43.131a (Rigaku OD, 2024)'
_computing_data_collection 'CrysAlisPro system (CCD 43.131a 64-bit (release 19-07-2024))'
_computing_data_reduction 'CrysAlisPro 1.171.43.131a (Rigaku OD, 2024)'
_computing_molecular_graphics 'Olex2 1.5 (Dolomanov et al., 2009)'
_computing_publication_material 'Olex2 1.5 (Dolomanov et al., 2009)'
_computing_structure_refinement 'SHELXL 2018/3 (Sheldrick, 2015)'
_computing_structure_solution 'SHELXT 2018/2 (Sheldrick, 2018)'
_diffrn_ambient_environment N~2~
_diffrn_ambient_temperature 99.99(14)
_diffrn_detector 'Hybrid Pixel Array Detector'
_diffrn_detector_area_resol_mean 10.0000
_diffrn_detector_type HyPix
_diffrn_measured_fraction_theta_full 1.000
_diffrn_measured_fraction_theta_max 0.992
_diffrn_measurement_details
;
List of Runs (angles in degrees, time in seconds):

  # Type    Start    End  Width  t~exp~   \w     \q     \k     \f   Frames
#--------------------------------------------------------------------------
  1  \w    -97.00 -47.00   0.50    0.19    --  -70.72  77.00 -30.00  100
  2  \w    -95.00   5.00   0.50    0.19    --  -70.72  77.00  30.00  200
  3  \w    -65.00   5.00   0.50    0.19    --  -70.72  57.00  30.00  140
  4  \w    -15.00  10.00   0.50    0.19    --  -70.72  19.00 -30.00   50
  5  \w    -26.00  80.00   0.50    0.05    --   -1.17  19.00-150.00  212
  6  \w    -11.00  69.00   0.50    0.05    --   -1.17  57.00 -90.00  160
  7  \w    -97.00 -41.00   0.50    0.19    --  -70.72 125.00  30.00  112
  8  \w   -107.00 -39.00   0.50    0.19    --  -70.72 -38.00-150.00  136
  9  \w   -152.00-125.00   0.50    0.19    --  -70.72 -38.00-150.00   54
 10  \w   -145.00 -54.00   0.50    0.19    --  -70.72 -57.00-180.00  182
 11  \w     -2.00  25.00   0.50    0.05    --   -1.17 -99.00-180.00   54
 12  \w     87.00 118.00   0.50    0.19    --   68.38 125.00-150.00   62
 13  \w     20.00 112.00   0.50    0.19    --   68.38-125.00 150.00  184
 14  \w     12.00 105.00   0.50    0.19    --   68.38 -99.00 150.00  186
 15  \w     -6.00  23.00   0.50    0.05    --   -1.17 -99.00 120.00   58
 16  \w     14.00  65.00   0.50    0.19    --   68.38 -57.00 150.00  102
 17  \w     34.00 142.00   0.50    0.19    --   68.38  77.00 -60.00  216
 18  \w     -7.00  62.00   0.50    0.19    --   68.38 -57.00-150.00  138
 19  \w    -10.00  37.00   0.50    0.19    --   68.38 -38.00 -90.00   94
 20  \w   -132.00 -82.00   0.50    0.19    --  -70.72-125.00 -60.00  100
;
_diffrn_measurement_device 'four-circle diffractometer'
_diffrn_measurement_device_type 'ROD, Synergy Custom system, HyPix'
_diffrn_measurement_method '\w scans'
_diffrn_orient_matrix_type 'CrysAlisPro convention (1999,Acta A55,543-557)'
_diffrn_orient_matrix_UB_11 0.0861137000
_diffrn_orient_matrix_UB_12 0.0116077000
_diffrn_orient_matrix_UB_13 -0.0097838000
_diffrn_orient_matrix_UB_21 0.0175999000
_diffrn_orient_matrix_UB_22 0.0126382000
_diffrn_orient_matrix_UB_23 0.0436584000
_diffrn_orient_matrix_UB_31 0.0141573000
_diffrn_orient_matrix_UB_32 -0.0862105000
_diffrn_orient_matrix_UB_33 0.0050564000
_diffrn_radiation_monochromator mirror
_diffrn_radiation_probe x-ray
_diffrn_radiation_type GaK\a
_diffrn_radiation_wavelength 1.3405
_diffrn_reflns_av_R_equivalents 0.0633
_diffrn_reflns_av_unetI/netI 0.0371
_diffrn_reflns_Laue_measured_fraction_full 1.000
_diffrn_reflns_Laue_measured_fraction_max 0.992
_diffrn_reflns_limit_h_max 18
_diffrn_reflns_limit_h_min -17
_diffrn_reflns_limit_k_max 17
_diffrn_reflns_limit_k_min -18
_diffrn_reflns_limit_l_max 36
_diffrn_reflns_limit_l_min -35
_diffrn_reflns_number 67027
_diffrn_reflns_point_group_measured_fraction_full 1.000
_diffrn_reflns_point_group_measured_fraction_max 0.986
_diffrn_reflns_theta_full 53.543
_diffrn_reflns_theta_max 54.964
_diffrn_reflns_theta_min 2.583
_diffrn_source 'micro-focus metaljet'
_exptl_absorpt_coefficient_mu 8.759
_exptl_absorpt_correction_T_max 1.00000
_exptl_absorpt_correction_T_min 0.20631
_exptl_absorpt_correction_type multi-scan
_exptl_absorpt_process_details
;
CrysAlisPro 1.171.43.131a (Rigaku Oxford Diffraction, 2024)
Empirical absorption correction using spherical harmonics,
implemented in SCALE3 ABSPACK scaling algorithm.
;
_exptl_crystal_colour 'light yellow'
_exptl_crystal_colour_modifier light
_exptl_crystal_colour_primary yellow
_exptl_crystal_density_diffrn 1.591
_exptl_crystal_description block
_exptl_crystal_F_000 3264
_exptl_crystal_size_max 0.4
_exptl_crystal_size_mid 0.3
_exptl_crystal_size_min 0.2
_refine_diff_density_max 2.161
_refine_diff_density_min -1.455
_refine_diff_density_rms 0.140
_refine_ls_abs_structure_details
;
 Refined as an inversion twin.
;
_refine_ls_abs_structure_Flack 0.14(3)
_refine_ls_extinction_method none
_refine_ls_goodness_of_fit_ref 1.019
_refine_ls_hydrogen_treatment constr
_refine_ls_matrix_type full
_refine_ls_number_parameters 835
_refine_ls_number_reflns 12843
_refine_ls_number_restraints 712
_refine_ls_restrained_S_all 1.011
_refine_ls_R_factor_all 0.1069
_refine_ls_R_factor_gt 0.0865
_refine_ls_shift/su_max 0.001
_refine_ls_shift/su_mean 0.000
_refine_ls_structure_factor_coef Fsqd
_refine_ls_weighting_details 'w=1/[\s^2^(Fo^2^)+(0.0945P)^2^+54.8856P] where P=(Fo^2^+2Fc^2^)/3'
_refine_ls_weighting_scheme calc
_refine_ls_wR_factor_gt 0.2197
_refine_ls_wR_factor_ref 0.2353
_reflns_Friedel_coverage 0.809
_reflns_Friedel_fraction_full 1.000
_reflns_Friedel_fraction_max 0.979
_reflns_number_gt 9951
_reflns_number_total 12843
_reflns_threshold_expression 'I > 2\s(I)'
_cod_data_source_file d6ce00120c2.cif
_cod_data_source_block D-Sn4-Cbz
_cod_depositor_comments 'Adding full bibliography for 7251889--7251892.cif.'
_cod_database_code 7251891
_shelx_shelxl_version_number 2018/3
_chemical_oxdiff_formula 'c h n o Cl Sn'
_shelx_space_group_comment
;
The symmetry employed for this shelxl refinement is uniquely defined
by the following loop, which should always be used as a source of
symmetry information in preference to the above space-group names.
They are only intended as comments.
;
_olex2_refinement_description
;
1. Twinned data refinement
 Scales: 0.86397
 0.13603
2. Restrained distances
 C49-C50 = C49-C48
 1.54 with sigma of 0.01
 C67-C66 = C59-C60
 1.54 with sigma of 0.02
 C59-C61
 2.4 with sigma of 0.02
 C22-C23 = C21-C22 = C21-C20
 1.54 with sigma of 0.02
 C65-C59
 2.4 with sigma of 0.02
 C54-C53 = C52-C53
 1.54 with sigma of 0.02
 C61-C59
 2.4 with sigma of 0.02
 C23-C21
 2.5 with sigma of 0.02
 O16-C60
 2.4 with sigma of 0.02
 C54-C52
 2.5 with sigma of 0.02
 C60-O16
 2.4 with sigma of 0.02
 C52-C48
 1.54 with sigma of 0.01
 C37_$1-C62
 2.6 with sigma of 0.01
 C59-C60
 1.54 with sigma of 0.02
 O17-C67
 2.4 with sigma of 0.02
 C67-O17
 2.4 with sigma of 0.02
 C18-C19 = C17-C18 = C17-C16
 1.54 with sigma of 0.02
 O17-C66 = O16-C59
 1.48 with sigma of 0.02
 C59-C58
 2.4 with sigma of 0.02
 C17-C19
 2.5 with sigma of 0.02
 C3-C2 = C56-C57
 1.54 with sigma of 0.01
 C51-C49
 2.5 with sigma of 0.02
 C35-C34 = C36-C35
 1.54 with sigma of 0.01
 C13-C12 = C14-C13 = C15-C14
 1.54 with sigma of 0.01
 Sn1-C48 = Sn2-C34 = Sn3-C12
 2.1 with sigma of 0.02
 C53-C48
 2.5 with sigma of 0.02
 C66-C58
 2.4 with sigma of 0.02
 O16-N3
 2.4 with sigma of 0.02
 C46-C45
 1.54 with sigma of 0.02
 C37-C36 = C36-C35 = C35-C34
 1.54 with sigma of 0.02
 C37-C35
 2.52 with sigma of 0.02
 C36-C34
 2.52 with sigma of 0.02
 O2-C4
 1.2 with sigma of 0.02
 Sn4-C20
 2.1 with sigma of 0.02
 C20-C22
 2.5 with sigma of 0.02
 Sn4-C16
 2.1 with sigma of 0.02
 C18-C16
 2.5 with sigma of 0.02
 C55-C56
 1.54 with sigma of 0.01
 C26-C25 = C25-C24
 1.54 with sigma of 0.01
 C47-C46
 1.54 with sigma of 0.01
 C28-C27
 1.54 with sigma of 0.01
 C22-C21
 1.54 with sigma of 0.01
 C2-C1
 1.54 with sigma of 0.01
 C6-C5
 1.54 with sigma of 0.01
 C51-C50
 1.54 with sigma of 0.01
 C44-C40
 1.54 with sigma of 0.01
 C67-C66
 1.54 with sigma of 0.02
 C37-C36
 1.54 with sigma of 0.02
 C50-C48
 2.52 with sigma of 0.01
 C34-C36
 2.52 with sigma of 0.01
 C12-C14
 2.52 with sigma of 0.01
 C13-C15
 2.52 with sigma of 0.01
 C53-Cl1_$2
 2.6 with sigma of 0.01
3. Uiso/Uaniso restraints and constraints
All non-hydrogen atoms have similar U: within 2A with sigma of 0.01 and sigma
for terminal atoms of 0.02 within 2A
C49 \\sim C52 \\sim C50 \\sim C53 \\sim C54 \\sim C51: within 2A with sigma of
0.04 and sigma for terminal atoms of 0.08 within 2A
Uanis(C59) \\sim Ueq: with sigma of 0.01 and sigma for terminal atoms of 0.02
Uanis(C49) \\sim Ueq, Uanis(C5) \\sim Ueq: with sigma of 0.01 and sigma for
terminal atoms of 0.02
Uanis(C50) \\sim Ueq: with sigma of 0.01 and sigma for terminal atoms of 0.02
4. Others
 Sof(H48C)=Sof(H48D)=Sof(C54)=Sof(H54B)=Sof(C53)=Sof(H53A)=Sof(H53B)=Sof(C52)=
 Sof(H52A)=Sof(H52B)=1-FVAR(1)
 Sof(H48A)=Sof(H48B)=Sof(C49)=Sof(H49A)=Sof(H49B)=Sof(C50)=Sof(H50A)=Sof(H50B)=
 Sof(C51)=Sof(H51A)=Sof(H51B)=Sof(H51C)=FVAR(1)
 Sof(C66)=Sof(H66A)=Sof(H66B)=Sof(O17)=Sof(C68)=Sof(H68)=Sof(C67)=Sof(C72)=
 Sof(H72)=Sof(C71)=Sof(H71)=Sof(C70)=Sof(H70)=Sof(C69)=Sof(H69)=1-FVAR(2)
 Sof(O16)=Sof(C59)=Sof(H59A)=Sof(H59B)=Sof(C65)=Sof(H65)=Sof(C60)=Sof(C61)=
 Sof(H15)=Sof(C62)=Sof(H62)=Sof(C63)=Sof(H63)=Sof(C64)=Sof(H64)=FVAR(2)
 Sof(C19)=Sof(H19A)=Sof(H19B)=Sof(H19C)=Sof(C18)=Sof(H18A)=Sof(H18B)=Sof(C17)=
 Sof(H17A)=Sof(H17B)=Sof(C16)=Sof(H16A)=Sof(H16B)=1-FVAR(3)
 Sof(C20)=Sof(H20A)=Sof(H20B)=Sof(C21)=Sof(H21A)=Sof(H21B)=Sof(C22)=Sof(H22A)=
 Sof(H22B)=Sof(C23)=Sof(H23A)=Sof(H23B)=Sof(H23C)=FVAR(3)
 Fixed Sof: H54A(0.2537)
 Fixed X: C23(0.783463)
 Fixed Y: C59(0.366112) C54(0.447621)
 Fixed Z: C52(0.840368)
5.a Riding coordinates:
 C57(H57A,H57B,H57C), C51(H51A,H51B,H51C), C54(H54A,H54B), C23(H23A,H23B,H23C),
  C19(H19A,H19B,H19C)
5.b Ternary CH refined with riding coordinates:
 C25(H25), C46(H46), C2(H2), C56(H56)
5.c Secondary CH2 refined with riding coordinates:
 C45(H45A,H45B), C34(H34A,H34B), C24(H24A,H24B), C12(H12A,H12B), C35(H35A,
 H35B), C48(H48A,H48B), C48(H48C,H48D), C36(H36A,H36B), C5(H5A,H5B), C47(H47A,
 H47B), C26(H26A,H26B), C59(H59A,H59B), C13(H13A,H13B), C14(H14A,H14B),
 C49(H49A,H49B), C50(H50A,H50B), C53(H53A,H53B), C52(H52A,H52B), C66(H66A,H66B),
  C20(H20A,H20B), C21(H21A,H21B), C22(H22A,H22B), C18(H18A,H18B), C17(H17A,
 H17B), C16(H16A,H16B)
5.d Aromatic/amide H refined with riding coordinates:
 C44(H44), N3(H3), N4(H4), C41(H41), C42(H42), C43(H43), C29(H29), C30(H30),
 C31(H31), C27(H27), C7(H7), C11(H11), C10(H10), C9(H9), C8(H8), C65(H65),
 C61(H15), C62(H62), C63(H63), C64(H64), C68(H68), C72(H72), C71(H71), C70(H70),
  C69(H69)
5.e Fitted hexagon refined as free rotating group:
 C41(C42,C43,C38,C39,C40), C33(C28,C29,C30,C31,C32), C7(C6,C11,C10,C9,C8),
 C65(C60,C61,C62,C63,C64), C68(C67,C72,C71,C70,C69)
5.f Idealised Me refined as rotating group:
 C3(H3A,H3B,H3C), C15(H15A,H15B,H15C), C37(H37A,H37B,H37C)
;
_smtbx_masks_void_probe_radius 1.2
_smtbx_masks_void_truncation_radius 1.2
_olex2_submission_special_instructions 'No special instructions were received'
_oxdiff_exptl_absorpt_empirical_details
;
Empirical correction (ABSPACK) includes:
- Absorption correction using spherical harmonics
- Frame scaling
;
_oxdiff_exptl_absorpt_empirical_full_max 2.890
_oxdiff_exptl_absorpt_empirical_full_min 0.556

loop_
_space_group_symop_operation_xyz
'x, y, z'
'-x+1/2, -y, z+1/2'
'-x, y+1/2, -z+1/2'
'x+1/2, -y+1/2, -z'

loop_
_atom_site_label
_atom_site_type_symbol
_atom_site_fract_x
_atom_site_fract_y
_atom_site_fract_z
_atom_site_U_iso_or_equiv
_atom_site_adp_type
_atom_site_occupancy
_atom_site_site_symmetry_order
_atom_site_calc_flag
_atom_site_refinement_flags_posn
_atom_site_refinement_flags_adp
_atom_site_refinement_flags_occupancy
_atom_site_disorder_assembly
_atom_site_disorder_group
Sn2 Sn 0.15129(7) 0.57634(8) 0.75413(5) 0.0705(4) Uani 1 1 d D . . . .
Sn3 Sn 0.34018(7) 0.43950(8) 0.74299(5) 0.0684(4) Uani 1 1 d D . . . .
Sn1 Sn -0.04962(9) 0.55300(11) 0.81045(7) 0.0948(5) Uani 1 1 d D . . . .
Sn4 Sn 0.54461(10) 0.46209(11) 0.68876(8) 0.1077(7) Uani 1 1 d D . . . .
Cl2 Cl -0.1427(3) 0.5596(4) 0.7451(3) 0.104(2) Uani 1 1 d . . . . .
Cl1 Cl 0.6358(3) 0.4527(5) 0.7547(4) 0.130(3) Uani 1 1 d . . . . .
O9 O 0.2003(7) 0.4452(8) 0.7507(5) 0.069(3) Uani 1 1 d . U . . .
O14 O 0.0375(10) 0.6523(10) 0.7814(5) 0.083(4) Uani 1 1 d . U . . .
O8 O 0.2884(8) 0.5696(8) 0.7436(6) 0.079(3) Uani 1 1 d . U . . .
O7 O 0.4481(9) 0.5307(9) 0.7248(6) 0.094(4) Uani 1 1 d . U . . .
O4 O 0.3078(8) 0.4399(10) 0.6754(5) 0.083(4) Uani 1 1 d . U . . .
O5 O 0.4542(9) 0.3649(9) 0.7169(5) 0.081(4) Uani 1 1 d . U . . .
O10 O 0.0450(9) 0.4844(9) 0.7752(5) 0.078(4) Uani 1 1 d . U . . .
O12 O 0.0618(11) 0.5601(12) 0.8618(6) 0.102(4) Uani 1 1 d . U . . .
O11 O 0.1875(9) 0.5743(10) 0.8214(5) 0.086(4) Uani 1 1 d . U . . .
N2 N 0.2844(10) 0.2983(9) 0.7431(7) 0.070(3) Uani 1 1 d . U . . .
O13 O -0.0985(12) 0.6665(12) 0.8364(6) 0.105(5) Uani 1 1 d . U . . .
O3 O 0.4360(12) 0.4582(13) 0.6355(6) 0.106(5) Uani 1 1 d . U . . .
O6 O 0.5882(10) 0.3458(13) 0.6589(6) 0.104(5) Uani 1 1 d . U . . .
C45 C 0.2010(12) 0.2940(12) 0.7664(8) 0.076(4) Uani 1 1 d D U . . .
H45A H 0.211169 0.294146 0.799270 0.091 Uiso 1 1 calc R U . . .
H45B H 0.169315 0.239304 0.758313 0.091 Uiso 1 1 calc R U . . .
C34 C 0.1001(15) 0.5861(13) 0.6890(7) 0.102(6) Uani 1 1 d D U . . .
H34A H 0.142383 0.558772 0.667637 0.122 Uiso 1 1 calc R U . . .
H34B H 0.043474 0.553195 0.687282 0.122 Uiso 1 1 calc R U . . .
C44 C 0.3117(10) 0.2290(14) 0.7230(6) 0.073(4) Uani 1 1 d D U . . .
H44 H 0.275490 0.177983 0.724665 0.088 Uiso 1 1 calc R U . . .
C24 C 0.4302(12) 0.6178(15) 0.7215(9) 0.094(5) Uani 1 1 d D U . . .
H24A H 0.424946 0.634185 0.689358 0.113 Uiso 1 1 calc R U . . .
H24B H 0.479690 0.651868 0.734682 0.113 Uiso 1 1 calc R U . . .
C12 C 0.3838(17) 0.4312(14) 0.8108(6) 0.101(6) Uani 1 1 d D U . . .
H12A H 0.422755 0.482307 0.816742 0.122 Uiso 1 1 calc R U . . .
H12B H 0.331078 0.437209 0.830404 0.122 Uiso 1 1 calc R U . . .
C25 C 0.3440(12) 0.6402(12) 0.7458(9) 0.093(4) Uani 1 1 d D U . . .
H25 H 0.360625 0.645643 0.778202 0.112 Uiso 1 1 calc R U . . .
C46 C 0.1460(11) 0.3731(11) 0.7530(8) 0.079(4) Uani 1 1 d D U . . .
H46 H 0.120954 0.362176 0.722357 0.095 Uiso 1 1 calc R U . . .
C57 C 0.214(2) 0.6818(18) 0.9059(10) 0.122(8) Uani 1 1 d D U . . .
H57A H 0.157469 0.706288 0.916968 0.183 Uiso 1 1 d R U . . .
H57B H 0.229572 0.710157 0.877460 0.183 Uiso 1 1 d R U . . .
H57C H 0.260577 0.692281 0.928103 0.183 Uiso 1 1 d R U . . .
C1 C 0.3510(17) 0.4551(19) 0.6393(8) 0.104(4) Uani 1 1 d D U . . .
O1 O 0.3085(19) 0.3055(19) 0.5764(8) 0.156(6) Uani 1 1 d . U . . .
O2 O 0.3770(16) 0.3333(19) 0.5108(8) 0.166(8) Uani 1 1 d D U . . .
C35 C 0.0839(18) 0.6812(13) 0.6752(10) 0.125(7) Uani 1 1 d D U . . .
H35A H 0.140164 0.706656 0.663852 0.150 Uiso 1 1 calc R U . . .
H35B H 0.065554 0.715322 0.701946 0.150 Uiso 1 1 calc R U . . .
N1 N 0.2080(11) 0.7160(11) 0.7577(7) 0.082(4) Uani 1 1 d . U . . .
O15 O 0.1753(18) 0.404(2) 0.9080(9) 0.162(8) Uani 1 1 d . U . . .
N3 N 0.164(2) 0.543(2) 0.9372(9) 0.142(6) Uani 1 1 d D U . . .
H3 H 0.146468 0.573804 0.960645 0.170 Uiso 1 1 calc R U . . .
N4 N 0.339(2) 0.441(2) 0.5563(9) 0.143(6) Uani 1 1 d . U . . .
H4 H 0.354671 0.479931 0.535878 0.172 Uiso 1 1 calc R U . . .
C55 C 0.1431(16) 0.5765(18) 0.8562(8) 0.097(4) Uani 1 1 d D U . . .
C48 C -0.1119(18) 0.4495(19) 0.8482(12) 0.145(9) Uani 1 1 d D U . . .
H48A H -0.123815 0.398677 0.828309 0.173 Uiso 0.86(2) 1 calc R U P A 1
H48B H -0.071943 0.429893 0.872662 0.173 Uiso 0.86(2) 1 calc R U P A 1
H48C H -0.070655 0.398928 0.846447 0.173 Uiso 0.14(2) 1 calc R U P A 2
H48D H -0.111098 0.469150 0.879903 0.173 Uiso 0.14(2) 1 calc R U P A 2
C41 C 0.4098(8) 0.1447(8) 0.6733(5) 0.079(4) Uani 1 1 d G U . . .
H41 H 0.368003 0.098332 0.676410 0.095 Uiso 1 1 calc R U . . .
C42 C 0.4829(10) 0.1345(8) 0.6451(5) 0.088(5) Uani 1 1 d G U . . .
H42 H 0.490982 0.081228 0.629044 0.106 Uiso 1 1 calc R U . . .
C43 C 0.5440(8) 0.2023(10) 0.6405(5) 0.096(5) Uani 1 1 d G U . . .
H43 H 0.593931 0.195378 0.621272 0.115 Uiso 1 1 calc R U . . .
C38 C 0.5321(8) 0.2803(8) 0.6640(6) 0.091(4) Uani 1 1 d G U . . .
C39 C 0.4591(9) 0.2905(8) 0.6922(5) 0.081(4) Uani 1 1 d G U . . .
C40 C 0.3979(7) 0.2226(9) 0.6968(5) 0.079(4) Uani 1 1 d DG U . . .
C2 C 0.297(2) 0.472(2) 0.5965(9) 0.125(6) Uani 1 1 d D U . . .
H2 H 0.236790 0.444238 0.599506 0.150 Uiso 1 1 calc R U . . .
C56 C 0.2006(19) 0.5833(18) 0.8985(8) 0.116(5) Uani 1 1 d D U . . .
H56 H 0.259759 0.556069 0.892143 0.139 Uiso 1 1 calc R U . . .
C36 C 0.012(2) 0.689(2) 0.6389(10) 0.149(8) Uani 1 1 d D U . . .
H36A H -0.045202 0.669665 0.651310 0.179 Uiso 1 1 calc R U . . .
H36B H 0.006250 0.752009 0.630352 0.179 Uiso 1 1 calc R U . . .
C3 C 0.286(2) 0.573(2) 0.5942(11) 0.137(9) Uani 1 1 d D U . . .
H3A H 0.239717 0.591713 0.615498 0.205 Uiso 1 1 calc R U . . .
H3B H 0.268482 0.590312 0.563706 0.205 Uiso 1 1 calc R U . . .
H3C H 0.342264 0.601310 0.602053 0.205 Uiso 1 1 calc R U . . .
C5 C 0.311(2) 0.215(3) 0.5667(11) 0.156(7) Uani 1 1 d D U . . .
H5A H 0.307475 0.183178 0.595688 0.188 Uiso 1 1 calc R U . . .
H5B H 0.369255 0.201843 0.553297 0.188 Uiso 1 1 calc R U . . .
C4 C 0.356(3) 0.358(3) 0.5481(11) 0.149(6) Uani 1 1 d D U . . .
O16 O 0.150(4) 0.406(3) 0.976(3) 0.172(7) Uani 0.302(15) 1 d D U P B 1
C58 C 0.158(3) 0.451(3) 0.9357(14) 0.161(6) Uani 1 1 d D U . . .
C33 C 0.0334(10) 0.7251(8) 0.8056(5) 0.083(4) Uani 1 1 d G U . . .
C28 C 0.0949(8) 0.7930(10) 0.8029(5) 0.084(4) Uani 1 1 d DG U . . .
C29 C 0.0838(10) 0.8681(9) 0.8289(6) 0.099(5) Uani 1 1 d G U . . .
H29 H 0.125847 0.914517 0.827046 0.119 Uiso 1 1 calc R U . . .
C30 C 0.0113(12) 0.8752(9) 0.8576(6) 0.107(5) Uani 1 1 d G U . . .
H30 H 0.003707 0.926521 0.875369 0.129 Uiso 1 1 calc R U . . .
C31 C -0.0502(10) 0.8073(11) 0.8603(6) 0.106(5) Uani 1 1 d G U . . .
H31 H -0.099776 0.812184 0.879952 0.128 Uiso 1 1 calc R U . . .
C32 C -0.0391(9) 0.7323(9) 0.8344(6) 0.101(5) Uani 1 1 d G U . . .
C47 C 0.0694(12) 0.3960(14) 0.7845(8) 0.082(4) Uani 1 1 d D U . . .
H47A H 0.018379 0.356315 0.779100 0.099 Uiso 1 1 calc R U . . .
H47B H 0.088244 0.389962 0.816188 0.099 Uiso 1 1 calc R U . . .
C26 C 0.2951(14) 0.7251(12) 0.7344(9) 0.091(5) Uani 1 1 d D U . . .
H26A H 0.328107 0.776820 0.745739 0.109 Uiso 1 1 calc R U . . .
H26B H 0.286817 0.731128 0.701559 0.109 Uiso 1 1 calc R U . . .
C27 C 0.1813(11) 0.7845(15) 0.7765(7) 0.083(4) Uani 1 1 d D U . . .
H27 H 0.217679 0.835292 0.774096 0.099 Uiso 1 1 calc R U . . .
C59 C 0.235(6) 0.366112 0.992(2) 0.180(9) Uani 0.302(15) 1 d D U P B 1
H59A H 0.235468 0.363399 1.025738 0.216 Uiso 0.302(15) 1 calc R U P B 1
H59B H 0.286875 0.399965 0.982013 0.216 Uiso 0.302(15) 1 calc R U P B 1
C7 C 0.1525(19) 0.1690(17) 0.5523(6) 0.154(7) Uani 1 1 d G U . . .
H7 H 0.141388 0.180891 0.583103 0.185 Uiso 1 1 calc R U . . .
C6 C 0.2384(15) 0.1760(16) 0.5353(8) 0.152(6) Uani 1 1 d DG U . . .
C11 C 0.2547(12) 0.1586(16) 0.4902(8) 0.147(7) Uani 1 1 d G U . . .
H11 H 0.313325 0.163337 0.478587 0.176 Uiso 1 1 calc R U . . .
C10 C 0.1852(18) 0.1342(16) 0.4620(6) 0.151(7) Uani 1 1 d G U . . .
H10 H 0.196363 0.122272 0.431182 0.182 Uiso 1 1 calc R U . . .
C9 C 0.0994(15) 0.1272(16) 0.4790(9) 0.156(7) Uani 1 1 d G U . . .
H9 H 0.051912 0.110517 0.459737 0.187 Uiso 1 1 calc R U . . .
C8 C 0.0831(13) 0.1446(16) 0.5241(10) 0.158(7) Uani 1 1 d G U . . .
H8 H 0.024423 0.139826 0.535697 0.190 Uiso 1 1 calc R U . . .
C13 C 0.434(2) 0.3480(15) 0.8251(6) 0.115(6) Uani 1 1 d D U . . .
H13A H 0.487310 0.340265 0.805884 0.138 Uiso 1 1 calc R U . . .
H13B H 0.395423 0.296076 0.821114 0.138 Uiso 1 1 calc R U . . .
C14 C 0.463(2) 0.3547(17) 0.8747(7) 0.130(7) Uani 1 1 d D U . . .
H14A H 0.500936 0.407151 0.878759 0.156 Uiso 1 1 calc R U . . .
H14B H 0.409803 0.361434 0.893931 0.156 Uiso 1 1 calc R U . . .
C15 C 0.515(2) 0.2725(18) 0.8889(9) 0.137(10) Uani 1 1 d D U . . .
H15A H 0.486096 0.220305 0.876141 0.205 Uiso 1 1 calc R U . . .
H15B H 0.514700 0.268106 0.921814 0.205 Uiso 1 1 calc R U . . .
H15C H 0.575894 0.276512 0.878017 0.205 Uiso 1 1 calc R U . . .
C49 C -0.199(2) 0.4835(19) 0.8680(14) 0.150(9) Uani 0.86(2) 1 d D U P A 1
H49A H -0.233985 0.513117 0.844164 0.180 Uiso 0.86(2) 1 calc R U P A 1
H49B H -0.186116 0.527186 0.891753 0.180 Uiso 0.86(2) 1 calc R U P A 1
C50 C -0.254(2) 0.408(2) 0.8880(14) 0.156(9) Uani 0.86(2) 1 d D U P A 1
H50A H -0.214450 0.364182 0.902526 0.187 Uiso 0.86(2) 1 calc R U P A 1
H50B H -0.288490 0.377812 0.864135 0.187 Uiso 0.86(2) 1 calc R U P A 1
C51 C -0.317(3) 0.449(3) 0.9228(14) 0.170(13) Uani 0.86(2) 1 d D U P A 1
H51A H -0.374950 0.437734 0.909350 0.255 Uiso 0.86(2) 1 d R U P A 1
H51B H -0.307612 0.512961 0.925179 0.255 Uiso 0.86(2) 1 d R U P A 1
H51C H -0.314052 0.423050 0.952816 0.255 Uiso 0.86(2) 1 d R U P A 1
C54 C -0.356(6) 0.447621 0.810(8) 0.150(13) Uani 0.14(2) 1 d D U P A 2
H54A H -0.406017 0.421937 0.792889 0.225 Uiso 0.2537 1 d R U P A 2
H54B H -0.368187 0.443911 0.841900 0.225 Uiso 0.14(2) 1 d R U P A 2
C53 C -0.267(4) 0.486(3) 0.8250(16) 0.151(10) Uani 0.14(2) 1 d D U P A 2
H53A H -0.276655 0.527300 0.850077 0.181 Uiso 0.14(2) 1 calc R U P A 2
H53B H -0.238836 0.518206 0.799877 0.181 Uiso 0.14(2) 1 calc R U P A 2
C52 C -0.205(2) 0.411(3) 0.840368 0.149(9) Uani 0.14(2) 1 d D U P A 2
H52A H -0.202955 0.364731 0.817108 0.179 Uiso 0.14(2) 1 calc R U P A 2
H52B H -0.228234 0.384874 0.868530 0.179 Uiso 0.14(2) 1 calc R U P A 2
C65 C 0.216(6) 0.215(2) 1.007(2) 0.188(12) Uani 0.302(15) 1 d DG U P B 1
H65 H 0.254206 0.212911 1.032147 0.226 Uiso 0.302(15) 1 calc R U P B 1
C60 C 0.234(3) 0.2725(18) 0.972(2) 0.184(10) Uani 0.302(15) 1 d DG U P B 1
C61 C 0.178(4) 0.275(4) 0.9344(18) 0.184(9) Uani 0.302(15) 1 d DG U P B 1
H15 H 0.189994 0.314551 0.910484 0.221 Uiso 0.302(15) 1 calc R U P B 1
C62 C 0.105(4) 0.220(5) 0.932(3) 0.189(11) Uani 0.302(15) 1 d DG U P B 1
H62 H 0.066556 0.221366 0.906730 0.227 Uiso 0.302(15) 1 calc R U P B 1
C63 C 0.087(4) 0.162(5) 0.967(4) 0.191(12) Uani 0.302(15) 1 d G U P B 1
H63 H 0.036942 0.123954 0.965684 0.229 Uiso 0.302(15) 1 calc R U P B 1
C64 C 0.143(6) 0.159(4) 1.004(3) 0.190(12) Uani 0.302(15) 1 d G U P B 1
H64 H 0.130766 0.119725 1.028393 0.228 Uiso 0.302(15) 1 calc R U P B 1
C66 C 0.103(2) 0.333(2) 0.9801(18) 0.179(7) Uani 0.698(15) 1 d D U P B 2
H66A H 0.141787 0.304957 1.002996 0.215 Uiso 0.698(15) 1 calc R U P B 2
H66B H 0.113414 0.304044 0.950719 0.215 Uiso 0.698(15) 1 calc R U P B 2
O17 O 0.121(3) 0.430(2) 0.9772(16) 0.170(7) Uani 0.698(15) 1 d D U P B 2
C68 C -0.038(3) 0.248(2) 1.0015(18) 0.199(10) Uani 0.698(15) 1 d G U P B 2
H68 H -0.004231 0.196108 1.004246 0.239 Uiso 0.698(15) 1 calc R U P B 2
C67 C 0.004(2) 0.328(3) 0.9939(16) 0.193(9) Uani 0.698(15) 1 d DG U P B 2
C72 C -0.046(3) 0.405(2) 0.9899(14) 0.200(10) Uani 0.698(15) 1 d G U P B 2
H72 H -0.016754 0.459131 0.984701 0.239 Uiso 0.698(15) 1 calc R U P B 2
C71 C -0.138(3) 0.401(3) 0.9936(15) 0.206(11) Uani 0.698(15) 1 d G U P B 2
H71 H -0.171731 0.453674 0.990837 0.247 Uiso 0.698(15) 1 calc R U P B 2
C70 C -0.1800(19) 0.322(3) 1.0012(15) 0.203(11) Uani 0.698(15) 1 d G U P B 2
H70 H -0.242959 0.319434 1.003676 0.244 Uiso 0.698(15) 1 calc R U P B 2
C69 C -0.130(3) 0.245(2) 1.0052(17) 0.201(11) Uani 0.698(15) 1 d G U P B 2
H69 H -0.159211 0.190651 1.010381 0.241 Uiso 0.698(15) 1 calc R U P B 2
C37 C 0.034(3) 0.636(3) 0.5972(11) 0.195(13) Uani 1 1 d D U . . .
H37A H 0.037473 0.674875 0.571058 0.292 Uiso 1 1 calc R U . . .
H37B H -0.012668 0.592067 0.592345 0.292 Uiso 1 1 calc R U . . .
H37C H 0.091237 0.606172 0.601345 0.292 Uiso 1 1 calc R U . . .
C20 C 0.622(3) 0.563(3) 0.659(2) 0.171(13) Uani 0.65(3) 1 d D U P C 1
H20A H 0.589227 0.589965 0.633646 0.205 Uiso 0.65(3) 1 calc R U P C 1
H20B H 0.635963 0.608785 0.681232 0.205 Uiso 0.65(3) 1 calc R U P C 1
C21 C 0.707(3) 0.522(3) 0.642(2) 0.172(13) Uani 0.65(3) 1 d D U P C 1
H21A H 0.693972 0.463345 0.628574 0.206 Uiso 0.65(3) 1 calc R U P C 1
H21B H 0.748742 0.512656 0.667195 0.206 Uiso 0.65(3) 1 calc R U P C 1
C22 C 0.753(3) 0.579(3) 0.6061(17) 0.176(13) Uani 0.65(3) 1 d D U P C 1
H22A H 0.710725 0.592322 0.581454 0.211 Uiso 0.65(3) 1 calc R U P C 1
H22B H 0.804563 0.547459 0.593140 0.211 Uiso 0.65(3) 1 calc R U P C 1
C23 C 0.783463 0.664(2) 0.629(2) 0.198(15) Uani 0.65(3) 1 d D U P C 1
H23A H 0.792049 0.702896 0.603150 0.297 Uiso 0.65(3) 1 d R U P C 1
H23B H 0.834984 0.668343 0.649085 0.297 Uiso 0.65(3) 1 d R U P C 1
H23C H 0.729699 0.681487 0.645342 0.297 Uiso 0.65(3) 1 d R U P C 1
C19 C 0.670(6) 0.718(6) 0.604(4) 0.190(19) Uani 0.35(3) 1 d D U P C 2
H19A H 0.657771 0.716073 0.571537 0.285 Uiso 0.35(3) 1 d R U P C 2
H19B H 0.702338 0.772502 0.610925 0.285 Uiso 0.35(3) 1 d R U P C 2
H19C H 0.613681 0.717530 0.620494 0.285 Uiso 0.35(3) 1 d R U P C 2
C18 C 0.729(5) 0.638(5) 0.616(4) 0.176(13) Uani 0.35(3) 1 d D U P C 2
H18A H 0.734535 0.598726 0.589508 0.211 Uiso 0.35(3) 1 calc R U P C 2
H18B H 0.789002 0.657693 0.624810 0.211 Uiso 0.35(3) 1 calc R U P C 2
C17 C 0.684(5) 0.589(5) 0.655(3) 0.173(13) Uani 0.35(3) 1 d D U P C 2
H17A H 0.661693 0.632003 0.677252 0.207 Uiso 0.35(3) 1 calc R U P C 2
H17B H 0.727845 0.550631 0.669974 0.207 Uiso 0.35(3) 1 calc R U P C 2
C16 C 0.607(6) 0.534(7) 0.637(2) 0.172(13) Uani 0.35(3) 1 d D U P C 2
H16A H 0.629085 0.492897 0.613645 0.206 Uiso 0.35(3) 1 calc R U P C 2
H16B H 0.562433 0.573100 0.622405 0.206 Uiso 0.35(3) 1 calc R U P C 2

loop_
_atom_site_aniso_label
_atom_site_aniso_U_11
_atom_site_aniso_U_22
_atom_site_aniso_U_33
_atom_site_aniso_U_23
_atom_site_aniso_U_13
_atom_site_aniso_U_12
Sn2 0.0479(6) 0.0639(7) 0.0996(10) 0.0053(6) 0.0020(7) 0.0056(5)
Sn3 0.0464(6) 0.0646(7) 0.0941(9) 0.0029(6) -0.0038(6) 0.0056(5)
Sn1 0.0565(7) 0.0876(10) 0.1402(15) 0.0000(10) 0.0188(9) 0.0021(7)
Sn4 0.0498(7) 0.0890(10) 0.1843(19) -0.0105(12) 0.0237(10) -0.0025(7)
Cl2 0.047(2) 0.091(3) 0.174(6) -0.029(4) 0.000(3) 0.009(2)
Cl1 0.054(2) 0.099(4) 0.236(9) -0.057(6) -0.009(4) 0.008(3)
O9 0.042(5) 0.065(6) 0.101(8) 0.010(7) 0.009(6) 0.003(5)
O14 0.059(7) 0.080(8) 0.109(10) 0.000(7) 0.006(7) 0.004(7)
O8 0.054(6) 0.068(7) 0.115(9) 0.007(7) 0.000(7) 0.001(5)
O7 0.044(6) 0.073(7) 0.164(12) -0.002(8) 0.009(7) -0.011(6)
O4 0.056(7) 0.089(8) 0.103(9) 0.012(8) -0.006(6) 0.002(6)
O5 0.051(6) 0.076(8) 0.116(10) -0.008(7) 0.000(7) 0.005(6)
O10 0.047(6) 0.076(7) 0.112(9) 0.006(7) 0.009(6) 0.008(6)
O12 0.081(8) 0.116(10) 0.109(10) 0.013(9) 0.014(8) -0.003(9)
O11 0.064(7) 0.101(9) 0.093(9) 0.002(8) 0.009(6) -0.005(7)
N2 0.054(6) 0.058(7) 0.099(9) 0.008(7) 0.000(7) 0.009(5)
O13 0.084(9) 0.100(10) 0.132(11) 0.001(9) 0.026(9) 0.010(8)
O3 0.098(9) 0.116(10) 0.102(10) 0.008(9) 0.025(8) 0.008(9)
O6 0.052(7) 0.118(11) 0.141(12) -0.010(9) 0.011(8) 0.003(7)
C45 0.062(8) 0.055(8) 0.111(10) 0.006(8) 0.013(8) 0.005(7)
C34 0.076(12) 0.081(12) 0.147(18) 0.015(13) 0.006(12) 0.002(10)
C44 0.060(8) 0.063(8) 0.096(10) 0.009(8) -0.015(7) 0.006(7)
C24 0.049(8) 0.076(9) 0.157(12) -0.004(9) 0.017(8) -0.009(7)
C12 0.106(14) 0.112(14) 0.086(12) -0.005(12) -0.046(11) 0.024(12)
C25 0.066(7) 0.069(7) 0.144(10) -0.004(8) 0.019(8) 0.004(7)
C46 0.053(6) 0.064(7) 0.119(9) 0.002(7) 0.016(7) 0.000(6)
C57 0.099(16) 0.16(2) 0.110(17) -0.001(16) 0.029(14) -0.020(16)
C1 0.088(9) 0.117(9) 0.105(9) 0.009(9) 0.016(8) -0.009(9)
O1 0.159(12) 0.184(13) 0.124(11) 0.005(11) 0.007(10) 0.000(11)
O2 0.131(15) 0.23(2) 0.140(17) -0.049(16) 0.008(14) -0.033(15)
C35 0.104(13) 0.109(13) 0.161(18) 0.014(13) -0.004(12) 0.018(11)
N1 0.066(7) 0.066(7) 0.115(10) 0.004(8) -0.001(8) 0.012(6)
O15 0.141(16) 0.19(2) 0.159(18) 0.014(15) -0.020(16) -0.032(16)
N3 0.141(11) 0.156(12) 0.127(11) 0.006(11) 0.008(10) -0.020(12)
N4 0.141(12) 0.180(13) 0.107(10) -0.003(12) 0.016(10) -0.023(12)
C55 0.079(8) 0.114(9) 0.100(9) 0.003(9) 0.013(8) -0.007(8)
C48 0.127(14) 0.148(14) 0.159(14) 0.014(12) 0.020(12) -0.025(12)
C41 0.065(8) 0.078(9) 0.095(10) -0.001(8) -0.014(8) 0.010(8)
C42 0.071(9) 0.092(10) 0.101(11) -0.004(9) -0.007(9) 0.015(8)
C43 0.069(9) 0.103(10) 0.117(11) -0.011(9) -0.001(9) 0.017(9)
C38 0.052(7) 0.097(9) 0.126(10) -0.011(8) 0.000(8) 0.014(7)
C39 0.053(7) 0.077(8) 0.113(9) -0.005(8) -0.006(7) 0.013(7)
C40 0.062(7) 0.073(8) 0.101(9) 0.005(7) -0.020(7) 0.013(7)
C2 0.117(11) 0.155(12) 0.104(10) 0.003(11) 0.020(9) -0.018(11)
C56 0.106(10) 0.136(11) 0.105(10) 0.007(10) 0.009(9) -0.014(10)
C36 0.135(16) 0.133(16) 0.18(2) 0.022(15) -0.011(15) 0.017(14)
C3 0.117(18) 0.17(2) 0.121(18) 0.030(18) 0.014(16) -0.012(18)
C5 0.157(11) 0.171(11) 0.140(10) 0.008(10) -0.002(9) 0.007(10)
C4 0.146(12) 0.187(13) 0.115(11) -0.007(12) 0.014(11) -0.014(12)
O16 0.174(12) 0.175(13) 0.168(12) 0.016(11) -0.004(11) -0.018(11)
C58 0.163(12) 0.167(12) 0.152(11) 0.014(11) 0.001(11) -0.021(11)
C33 0.069(8) 0.071(8) 0.110(9) 0.003(8) 0.007(8) 0.017(7)
C28 0.075(8) 0.070(8) 0.109(10) 0.009(8) -0.001(8) 0.008(7)
C29 0.104(11) 0.077(9) 0.117(12) 0.002(9) 0.003(10) 0.005(9)
C30 0.113(12) 0.083(10) 0.125(12) -0.007(10) 0.008(10) 0.008(9)
C31 0.103(11) 0.086(10) 0.130(12) -0.014(10) 0.012(10) 0.012(9)
C32 0.088(9) 0.088(9) 0.126(10) -0.002(8) 0.013(9) 0.012(8)
C47 0.053(8) 0.076(9) 0.117(10) 0.007(8) 0.007(8) 0.004(7)
C26 0.070(8) 0.069(8) 0.133(11) -0.003(9) 0.012(9) -0.001(7)
C27 0.070(9) 0.067(8) 0.111(10) 0.008(8) -0.001(8) 0.008(8)
C59 0.181(13) 0.181(13) 0.177(13) 0.011(11) -0.001(11) -0.012(11)
C7 0.149(14) 0.169(14) 0.145(14) 0.018(13) 0.009(13) 0.010(14)
C6 0.149(12) 0.168(12) 0.139(12) 0.018(11) -0.005(11) 0.019(12)
C11 0.145(14) 0.161(14) 0.135(14) 0.019(13) -0.008(12) 0.019(13)
C10 0.149(15) 0.162(15) 0.143(15) 0.010(14) -0.001(13) 0.010(14)
C9 0.149(15) 0.165(15) 0.154(15) 0.011(14) 0.000(14) 0.003(14)
C8 0.150(15) 0.170(15) 0.154(15) 0.015(15) 0.010(14) 0.004(14)
C13 0.124(14) 0.127(14) 0.094(12) -0.005(11) -0.042(11) 0.022(12)
C14 0.143(15) 0.141(15) 0.105(13) 0.000(12) -0.042(12) 0.027(14)
C15 0.15(2) 0.14(2) 0.121(18) 0.002(17) -0.057(16) 0.032(18)
C49 0.141(12) 0.151(12) 0.157(12) 0.010(10) 0.010(9) -0.018(10)
C50 0.148(12) 0.156(12) 0.163(13) 0.009(10) 0.007(10) -0.017(10)
C51 0.15(2) 0.16(2) 0.20(3) 0.00(2) 0.02(2) -0.01(2)
C54 0.14(2) 0.15(2) 0.16(2) 0.01(2) 0.01(2) -0.02(2)
C53 0.141(15) 0.151(16) 0.159(16) 0.010(14) 0.012(14) -0.020(14)
C52 0.138(13) 0.151(13) 0.159(14) 0.011(11) 0.013(11) -0.020(11)
C65 0.19(2) 0.19(2) 0.184(19) 0.014(19) -0.001(19) -0.019(18)
C60 0.187(16) 0.184(16) 0.181(16) 0.013(15) 0.000(15) -0.018(15)
C61 0.187(16) 0.183(16) 0.182(15) 0.016(15) -0.002(15) -0.022(15)
C62 0.19(2) 0.19(2) 0.185(19) 0.018(19) -0.001(19) -0.020(19)
C63 0.19(2) 0.19(2) 0.19(2) 0.02(2) 0.00(2) -0.02(2)
C64 0.19(2) 0.19(2) 0.19(2) 0.02(2) 0.00(2) -0.02(2)
C66 0.183(13) 0.176(13) 0.178(12) 0.017(12) -0.004(12) -0.025(12)
O17 0.173(13) 0.172(13) 0.166(12) 0.018(12) -0.005(12) -0.021(12)
C68 0.206(19) 0.185(19) 0.207(18) 0.024(19) 0.00(2) -0.034(18)
C67 0.197(16) 0.182(16) 0.198(15) 0.021(16) -0.005(16) -0.027(15)
C72 0.203(19) 0.188(19) 0.208(18) 0.018(19) 0.00(2) -0.028(18)
C71 0.21(2) 0.19(2) 0.21(2) 0.02(2) 0.00(2) -0.031(19)
C70 0.21(2) 0.19(2) 0.21(2) 0.02(2) 0.01(2) -0.038(19)
C69 0.21(2) 0.19(2) 0.210(19) 0.02(2) 0.00(2) -0.039(19)
C37 0.18(3) 0.19(3) 0.22(3) 0.05(2) -0.02(2) 0.01(2)
C20 0.092(17) 0.11(2) 0.31(4) 0.02(2) 0.03(2) -0.049(16)
C21 0.095(16) 0.11(2) 0.31(4) 0.02(2) 0.03(2) -0.050(15)
C22 0.099(17) 0.11(2) 0.31(4) 0.02(2) 0.03(2) -0.049(16)
C23 0.13(2) 0.14(3) 0.32(4) 0.01(3) 0.03(3) -0.03(2)
C19 0.12(3) 0.13(3) 0.32(4) 0.02(4) 0.05(3) -0.04(3)
C18 0.099(17) 0.12(2) 0.31(4) 0.02(2) 0.03(2) -0.048(16)
C17 0.096(17) 0.11(2) 0.31(4) 0.02(2) 0.03(2) -0.050(16)
C16 0.094(18) 0.11(2) 0.31(4) 0.02(2) 0.03(2) -0.049(17)

loop_
_atom_type_symbol
_atom_type_description
_atom_type_scat_dispersion_real
_atom_type_scat_dispersion_imag
_atom_type_scat_source
C C 0.0137 0.0067 'International Tables Vol C Tables 4.2.6.8 and 6.1.1.4'
H H 0.0000 0.0000 'International Tables Vol C Tables 4.2.6.8 and 6.1.1.4'
Cl Cl 0.3281 0.5435 'International Tables Vol C Tables 4.2.6.8 and 6.1.1.4'
N N 0.0241 0.0134 'International Tables Vol C Tables 4.2.6.8 and 6.1.1.4'
O O 0.0389 0.0241 'International Tables Vol C Tables 4.2.6.8 and 6.1.1.4'
Sn Sn 0.1164 4.3256 'International Tables Vol C Tables 4.2.6.8 and 6.1.1.4'

loop_
_geom_angle_atom_site_label_1
_geom_angle_atom_site_label_2
_geom_angle_atom_site_label_3
_geom_angle
_geom_angle_site_symmetry_1
_geom_angle_site_symmetry_3
_geom_angle_publ_flag
O9 Sn2 O14 140.6(5) . . ?
O9 Sn2 O10 70.8(4) . . ?
O9 Sn2 N1 138.0(5) . . ?
O14 Sn2 N1 77.6(6) . . ?
O8 Sn2 O9 66.7(4) . . ?
O8 Sn2 O14 147.3(5) . . ?
O8 Sn2 O10 136.3(5) . . ?
O8 Sn2 C34 103.2(8) . . ?
O8 Sn2 N1 71.7(5) . . ?
O10 Sn2 O14 70.7(5) . . ?
O10 Sn2 N1 147.3(6) . . ?
O11 Sn2 O9 86.7(6) . . ?
O11 Sn2 O14 81.8(6) . . ?
O11 Sn2 O8 83.4(6) . . ?
O11 Sn2 O10 84.7(6) . . ?
O11 Sn2 C34 172.8(8) . . ?
O11 Sn2 N1 82.6(7) . . ?
C34 Sn2 O9 98.6(7) . . ?
C34 Sn2 O14 91.0(8) . . ?
C34 Sn2 O10 92.4(8) . . ?
C34 Sn2 N1 96.6(8) . . ?
O9 Sn3 O8 66.2(4) . . ?
O9 Sn3 O7 137.1(5) . . ?
O9 Sn3 O5 146.5(5) . . ?
O9 Sn3 N2 71.2(5) . . ?
O9 Sn3 C12 102.0(8) . . ?
O8 Sn3 O7 71.6(5) . . ?
O8 Sn3 O5 140.3(5) . . ?
O8 Sn3 N2 137.2(5) . . ?
O7 Sn3 N2 148.8(6) . . ?
O4 Sn3 O9 82.6(5) . . ?
O4 Sn3 O8 85.4(6) . . ?
O4 Sn3 O7 86.2(6) . . ?
O4 Sn3 O5 80.9(6) . . ?
O4 Sn3 N2 85.3(6) . . ?
O4 Sn3 C12 174.5(7) . . ?
O5 Sn3 O7 70.4(5) . . ?
O5 Sn3 N2 78.6(5) . . ?
C12 Sn3 O8 99.2(7) . . ?
C12 Sn3 O7 92.4(9) . . ?
C12 Sn3 O5 93.6(7) . . ?
C12 Sn3 N2 93.2(8) . . ?
O14 Sn1 Cl2 90.0(5) . . ?
O14 Sn1 O12 77.9(6) . . ?
O10 Sn1 Cl2 90.7(5) . . ?
O10 Sn1 O14 74.6(5) . . ?
O10 Sn1 O12 81.8(6) . . ?
O10 Sn1 C48 101.3(9) . . ?
O12 Sn1 Cl2 167.1(4) . . ?
O13 Sn1 Cl2 93.5(6) . . ?
O13 Sn1 O14 77.2(6) . . ?
O13 Sn1 O10 151.4(6) . . ?
O13 Sn1 O12 88.3(7) . . ?
O13 Sn1 C48 105.5(10) . . ?
C48 Sn1 Cl2 101.5(10) . . ?
C48 Sn1 O14 167.9(10) . . ?
C48 Sn1 O12 90.3(11) . . ?
O7 Sn4 Cl1 90.4(5) . . ?
O7 Sn4 O5 73.1(5) . . ?
O7 Sn4 O3 82.6(6) . . ?
O7 Sn4 O6 149.6(6) . . ?
O7 Sn4 C20 103.7(13) . . ?
O7 Sn4 C16 115(4) . . ?
O5 Sn4 Cl1 90.2(5) . . ?
O5 Sn4 O3 78.5(6) . . ?
O3 Sn4 Cl1 168.0(5) . . ?
O6 Sn4 Cl1 96.8(5) . . ?
O6 Sn4 O5 77.4(6) . . ?
O6 Sn4 O3 84.6(7) . . ?
O6 Sn4 C20 105.1(14) . . ?
O6 Sn4 C16 89(3) . . ?
C20 Sn4 Cl1 94(2) . . ?
C20 Sn4 O5 174.7(17) . . ?
C20 Sn4 O3 97(2) . . ?
C16 Sn4 Cl1 112(2) . . ?
C16 Sn4 O5 155(2) . . ?
C16 Sn4 O3 80(2) . . ?
C54 Cl1 Sn4 149(4) 1_655 . ?
Sn3 O9 Sn2 112.8(5) . . ?
C46 O9 Sn2 122.9(9) . . ?
C46 O9 Sn3 124.3(9) . . ?
Sn1 O14 Sn2 104.3(6) . . ?
C33 O14 Sn2 132.1(12) . . ?
C33 O14 Sn1 109.7(11) . . ?
Sn2 O8 Sn3 114.1(6) . . ?
C25 O8 Sn2 124.0(10) . . ?
C25 O8 Sn3 120.7(10) . . ?
Sn4 O7 Sn3 108.9(6) . . ?
C24 O7 Sn3 119.2(11) . . ?
C24 O7 Sn4 126.1(13) . . ?
C1 O4 Sn3 134.3(14) . . ?
Sn4 O5 Sn3 105.7(6) . . ?
C39 O5 Sn3 131.8(11) . . ?
C39 O5 Sn4 109.1(11) . . ?
Sn1 O10 Sn2 108.8(6) . . ?
C47 O10 Sn2 117.9(11) . . ?
C47 O10 Sn1 124.1(12) . . ?
C55 O12 Sn1 129.6(15) . . ?
C55 O11 Sn2 131.9(14) . . ?
C45 N2 Sn3 111.2(12) . . ?
C44 N2 Sn3 130.6(13) . . ?
C44 N2 C45 117.9(16) . . ?
C32 O13 Sn1 112.1(12) . . ?
C1 O3 Sn4 130.9(16) . . ?
C38 O6 Sn4 113.1(11) . . ?
N2 C45 H45A 110.0 . . ?
N2 C45 H45B 110.0 . . ?
N2 C45 C46 108.3(15) . . ?
H45A C45 H45B 108.4 . . ?
C46 C45 H45A 110.0 . . ?
C46 C45 H45B 110.0 . . ?
Sn2 C34 H34A 109.2 . . ?
Sn2 C34 H34B 109.2 . . ?
H34A C34 H34B 107.9 . . ?
C35 C34 Sn2 112.1(15) . . ?
C35 C34 H34A 109.2 . . ?
C35 C34 H34B 109.2 . . ?
N2 C44 H44 117.7 . . ?
N2 C44 C40 124.5(17) . . ?
C40 C44 H44 117.7 . . ?
O7 C24 H24A 109.5 . . ?
O7 C24 H24B 109.5 . . ?
O7 C24 C25 110.7(17) . . ?
H24A C24 H24B 108.1 . . ?
C25 C24 H24A 109.5 . . ?
C25 C24 H24B 109.5 . . ?
Sn3 C12 H12A 107.9 . . ?
Sn3 C12 H12B 107.9 . . ?
H12A C12 H12B 107.2 . . ?
C13 C12 Sn3 117.7(12) . . ?
C13 C12 H12A 107.9 . . ?
C13 C12 H12B 107.9 . . ?
O8 C25 C24 108.8(16) . . ?
O8 C25 H25 105.3 . . ?
O8 C25 C26 111.3(16) . . ?
C24 C25 H25 105.3 . . ?
C24 C25 C26 119.7(19) . . ?
C26 C25 H25 105.3 . . ?
O9 C46 C45 109.0(14) . . ?
O9 C46 H46 108.2 . . ?
O9 C46 C47 107.3(15) . . ?
C45 C46 H46 108.2 . . ?
C45 C46 C47 115.7(17) . . ?
C47 C46 H46 108.2 . . ?
H57A C57 H57B 109.5 . . ?
H57A C57 H57C 109.5 . . ?
H57B C57 H57C 109.5 . . ?
C56 C57 H57A 108.1 . . ?
C56 C57 H57B 109.8 . . ?
C56 C57 H57C 110.4 . . ?
O4 C1 O3 126(2) . . ?
O4 C1 C2 117(2) . . ?
O3 C1 C2 117(2) . . ?
C4 O1 C5 116(3) . . ?
C34 C35 H35A 109.1 . . ?
C34 C35 H35B 109.1 . . ?
C34 C35 C36 112.4(12) . . ?
H35A C35 H35B 107.9 . . ?
C36 C35 H35A 109.1 . . ?
C36 C35 H35B 109.1 . . ?
C26 N1 Sn2 113.1(13) . . ?
C27 N1 Sn2 132.5(15) . . ?
C27 N1 C26 114.3(17) . . ?
C56 N3 H3 122.2 . . ?
C58 N3 H3 122.2 . . ?
C58 N3 C56 116(3) . . ?
C2 N4 H4 118.0 . . ?
C4 N4 H4 118.0 . . ?
C4 N4 C2 124(3) . . ?
O12 C55 C56 117(2) . . ?
O11 C55 O12 129(2) . . ?
O11 C55 C56 113(2) . . ?
Sn1 C48 H48A 109.9 . . ?
Sn1 C48 H48B 109.9 . . ?
Sn1 C48 H48C 105.7 . . ?
Sn1 C48 H48D 105.7 . . ?
H48A C48 H48B 108.3 . . ?
H48C C48 H48D 106.1 . . ?
C49 C48 Sn1 109.0(17) . . ?
C49 C48 H48A 109.9 . . ?
C49 C48 H48B 109.9 . . ?
C52 C48 Sn1 127(2) . . ?
C52 C48 H48C 105.7 . . ?
C52 C48 H48D 105.7 . . ?
C42 C41 H41 120.0 . . ?
C42 C41 C40 120.0 . . ?
C40 C41 H41 120.0 . . ?
C41 C42 H42 120.0 . . ?
C41 C42 C43 120.0 . . ?
C43 C42 H42 120.0 . . ?
C42 C43 H43 120.0 . . ?
C38 C43 C42 120.0 . . ?
C38 C43 H43 120.0 . . ?
O6 C38 C43 120.5(12) . . ?
O6 C38 C39 119.5(12) . . ?
C39 C38 C43 120.0 . . ?
O5 C39 C38 117.6(11) . . ?
O5 C39 C40 122.2(11) . . ?
C38 C39 C40 120.0 . . ?
C41 C40 C44 115.0(12) . . ?
C39 C40 C44 124.7(12) . . ?
C39 C40 C41 120.0 . . ?
C1 C2 H2 109.4 . . ?
C1 C2 C3 105(2) . . ?
N4 C2 C1 113(2) . . ?
N4 C2 H2 109.4 . . ?
N4 C2 C3 110(3) . . ?
C3 C2 H2 109.4 . . ?
C57 C56 H56 108.7 . . ?
N3 C56 C57 111(2) . . ?
N3 C56 C55 115(2) . . ?
N3 C56 H56 108.7 . . ?
C55 C56 C57 105(2) . . ?
C55 C56 H56 108.7 . . ?
C35 C36 H36A 109.1 . . ?
C35 C36 H36B 109.1 . . ?
H36A C36 H36B 107.9 . . ?
C37 C36 C35 112.4(18) . . ?
C37 C36 H36A 109.1 . . ?
C37 C36 H36B 109.1 . . ?
C2 C3 H3A 109.5 . . ?
C2 C3 H3B 109.5 . . ?
C2 C3 H3C 109.5 . . ?
H3A C3 H3B 109.5 . . ?
H3A C3 H3C 109.5 . . ?
H3B C3 H3C 109.5 . . ?
O1 C5 H5A 107.6 . . ?
O1 C5 H5B 107.6 . . ?
O1 C5 C6 119(3) . . ?
H5A C5 H5B 107.0 . . ?
C6 C5 H5A 107.6 . . ?
C6 C5 H5B 107.6 . . ?
O2 C4 O1 121(4) . . ?
O2 C4 N4 122(4) . . ?
N4 C4 O1 111(3) . . ?
C58 O16 C59 114(4) . . ?
O15 C58 N3 130(4) . . ?
O15 C58 O16 110(5) . . ?
O15 C58 O17 127(4) . . ?
O16 C58 N3 118(5) . . ?
O17 C58 N3 103(4) . . ?
O14 C33 C28 124.1(12) . . ?
O14 C33 C32 115.9(12) . . ?
C28 C33 C32 120.0 . . ?
C33 C28 C27 122.3(13) . . ?
C29 C28 C33 120.0 . . ?
C29 C28 C27 117.3(13) . . ?
C28 C29 H29 120.0 . . ?
C28 C29 C30 120.0 . . ?
C30 C29 H29 120.0 . . ?
C29 C30 H30 120.0 . . ?
C31 C30 C29 120.0 . . ?
C31 C30 H30 120.0 . . ?
C30 C31 H31 120.0 . . ?
C30 C31 C32 120.0 . . ?
C32 C31 H31 120.0 . . ?
O13 C32 C33 119.4(13) . . ?
O13 C32 C31 120.5(13) . . ?
C31 C32 C33 120.0 . . ?
O10 C47 C46 107.0(16) . . ?
O10 C47 H47A 110.3 . . ?
O10 C47 H47B 110.3 . . ?
C46 C47 H47A 110.3 . . ?
C46 C47 H47B 110.3 . . ?
H47A C47 H47B 108.6 . . ?
C25 C26 H26A 111.0 . . ?
C25 C26 H26B 111.0 . . ?
N1 C26 C25 104.0(16) . . ?
N1 C26 H26A 111.0 . . ?
N1 C26 H26B 111.0 . . ?
H26A C26 H26B 109.0 . . ?
N1 C27 C28 125.1(19) . . ?
N1 C27 H27 117.5 . . ?
C28 C27 H27 117.5 . . ?
O16 C59 H59A 111.1 . . ?
O16 C59 H59B 111.1 . . ?
O16 C59 C60 103.4(19) . . ?
H59A C59 H59B 109.0 . . ?
C60 C59 H59A 111.1 . . ?
C60 C59 H59B 111.1 . . ?
C6 C7 H7 120.0 . . ?
C6 C7 C8 120.0 . . ?
C8 C7 H7 120.0 . . ?
C7 C6 C5 117(2) . . ?
C7 C6 C11 120.0 . . ?
C11 C6 C5 122(2) . . ?
C6 C11 H11 120.0 . . ?
C10 C11 C6 120.0 . . ?
C10 C11 H11 120.0 . . ?
C11 C10 H10 120.0 . . ?
C11 C10 C9 120.0 . . ?
C9 C10 H10 120.0 . . ?
C10 C9 H9 120.0 . . ?
C8 C9 C10 120.0 . . ?
C8 C9 H9 120.0 . . ?
C7 C8 H8 120.0 . . ?
C9 C8 C7 120.0 . . ?
C9 C8 H8 120.0 . . ?
C12 C13 H13A 109.5 . . ?
C12 C13 H13B 109.5 . . ?
C12 C13 C14 110.5(12) . . ?
H13A C13 H13B 108.1 . . ?
C14 C13 H13A 109.5 . . ?
C14 C13 H13B 109.5 . . ?
C13 C14 H14A 109.5 . . ?
C13 C14 H14B 109.5 . . ?
H14A C14 H14B 108.1 . . ?
C15 C14 C13 110.7(12) . . ?
C15 C14 H14A 109.5 . . ?
C15 C14 H14B 109.5 . . ?
C14 C15 H15A 109.5 . . ?
C14 C15 H15B 109.5 . . ?
C14 C15 H15C 109.5 . . ?
H15A C15 H15B 109.5 . . ?
H15A C15 H15C 109.5 . . ?
H15B C15 H15C 109.5 . . ?
C48 C49 H49A 109.5 . . ?
C48 C49 H49B 109.5 . . ?
C48 C49 C50 110.7(13) . . ?
H49A C49 H49B 108.1 . . ?
C50 C49 H49A 109.5 . . ?
C50 C49 H49B 109.5 . . ?
C49 C50 H50A 110.5 . . ?
C49 C50 H50B 110.5 . . ?
C49 C50 C51 106.2(18) . . ?
H50A C50 H50B 108.7 . . ?
C51 C50 H50A 110.5 . . ?
C51 C50 H50B 110.5 . . ?
C50 C51 H51A 101.5 . . ?
C50 C51 H51B 111.8 . . ?
C50 C51 H51C 114.8 . . ?
H51A C51 H51B 109.5 . . ?
H51A C51 H51C 109.5 . . ?
H51B C51 H51C 109.5 . . ?
Cl1 C54 H54A 57.2 1_455 . ?
Cl1 C54 H54B 165.2 1_455 . ?
H54A C54 H54B 109.5 . . ?
C53 C54 H54A 166.4 . . ?
C53 C54 H54B 83.7 . . ?
C54 C53 H53A 109.7 . . ?
C54 C53 H53B 109.7 . . ?
C54 C53 C52 110(3) . . ?
H53A C53 H53B 108.2 . . ?
C52 C53 H53A 109.7 . . ?
C52 C53 H53B 109.7 . . ?
C48 C52 H52A 110.0 . . ?
C48 C52 H52B 110.0 . . ?
C53 C52 C48 108(2) . . ?
C53 C52 H52A 110.0 . . ?
C53 C52 H52B 110.0 . . ?
H52A C52 H52B 108.4 . . ?
C60 C65 H65 120.0 . . ?
C60 C65 C64 120.0 . . ?
C64 C65 H65 120.0 . . ?
C65 C60 C59 106.6(19) . . ?
C65 C60 C61 120.00(6) . . ?
C61 C60 C59 107.3(15) . . ?
C60 C61 H15 120.0 . . ?
C62 C61 C60 120.0 . . ?
C62 C61 H15 120.0 . . ?
C61 C62 H62 120.0 . . ?
C63 C62 C61 120.0 . . ?
C63 C62 H62 120.0 . . ?
C62 C63 H63 120.0 . . ?
C62 C63 C64 120.00(6) . . ?
C64 C63 H63 120.0 . . ?
C65 C64 H64 120.0 . . ?
C63 C64 C65 120.0 . . ?
C63 C64 H64 120.0 . . ?
H66A C66 H66B 109.1 . . ?
O17 C66 H66A 111.1 . . ?
O17 C66 H66B 111.1 . . ?
O17 C66 C67 103.3(19) . . ?
C67 C66 H66A 111.1 . . ?
C67 C66 H66B 111.1 . . ?
C58 O17 C66 110(3) . . ?
C67 C68 H68 120.0 . . ?
C67 C68 C69 120.0 . . ?
C69 C68 H68 120.0 . . ?
C68 C67 C66 122(3) . . ?
C72 C67 C66 117(3) . . ?
C72 C67 C68 120.0 . . ?
C67 C72 H72 120.0 . . ?
C67 C72 C71 120.0 . . ?
C71 C72 H72 120.0 . . ?
C72 C71 H71 120.0 . . ?
C70 C71 C72 120.0 . . ?
C70 C71 H71 120.0 . . ?
C71 C70 H70 120.0 . . ?
C71 C70 C69 120.0 . . ?
C69 C70 H70 120.0 . . ?
C68 C69 H69 120.0 . . ?
C70 C69 C68 120.0 . . ?
C70 C69 H69 120.0 . . ?
C36 C37 H37A 109.5 . . ?
C36 C37 H37B 109.5 . . ?
C36 C37 H37C 109.5 . . ?
H37A C37 H37B 109.5 . . ?
H37A C37 H37C 109.5 . . ?
H37B C37 H37C 109.5 . . ?
Sn4 C20 H20A 110.1 . . ?
Sn4 C20 H20B 110.1 . . ?
H20A C20 H20B 108.4 . . ?
C21 C20 Sn4 108(2) . . ?
C21 C20 H20A 110.1 . . ?
C21 C20 H20B 110.1 . . ?
C20 C21 H21A 109.2 . . ?
C20 C21 H21B 109.2 . . ?
C20 C21 C22 112(2) . . ?
H21A C21 H21B 107.9 . . ?
C22 C21 H21A 109.2 . . ?
C22 C21 H21B 109.2 . . ?
C21 C22 H22A 110.1 . . ?
C21 C22 H22B 110.1 . . ?
C21 C22 C23 108(2) . . ?
H22A C22 H22B 108.5 . . ?
C23 C22 H22A 110.1 . . ?
C23 C22 H22B 110.1 . . ?
C22 C23 H23A 101.6 . . ?
C22 C23 H23B 124.3 . . ?
C22 C23 H23C 101.7 . . ?
H23A C23 H23B 109.5 . . ?
H23A C23 H23C 109.5 . . ?
H23B C23 H23C 109.5 . . ?
H19A C19 H19B 109.5 . . ?
H19A C19 H19C 109.5 . . ?
H19B C19 H19C 109.5 . . ?
C18 C19 H19A 107.6 . . ?
C18 C19 H19B 109.3 . . ?
C18 C19 H19C 111.5 . . ?
C19 C18 H18A 110.1 . . ?
C19 C18 H18B 110.2 . . ?
H18A C18 H18B 108.5 . . ?
C17 C18 C19 108(3) . . ?
C17 C18 H18A 110.2 . . ?
C17 C18 H18B 110.1 . . ?
C18 C17 H17A 109.8 . . ?
C18 C17 H17B 109.8 . . ?
C18 C17 C16 109(3) . . ?
H17A C17 H17B 108.2 . . ?
C16 C17 H17A 109.8 . . ?
C16 C17 H17B 109.8 . . ?
Sn4 C16 H16A 109.4 . . ?
Sn4 C16 H16B 109.4 . . ?
C17 C16 Sn4 111(4) . . ?
C17 C16 H16A 109.4 . . ?
C17 C16 H16B 109.4 . . ?
H16A C16 H16B 108.0 . . ?

loop_
_geom_bond_atom_site_label_1
_geom_bond_atom_site_label_2
_geom_bond_distance
_geom_bond_site_symmetry_2
_geom_bond_publ_flag
Sn2 O9 2.131(12) . ?
Sn2 O14 2.220(15) . ?
Sn2 O8 2.089(12) . ?
Sn2 O10 2.216(14) . ?
Sn2 O11 2.075(16) . ?
Sn2 C34 2.090(19) . ?
Sn2 N1 2.294(17) . ?
Sn3 O9 2.119(10) . ?
Sn3 O8 2.129(13) . ?
Sn3 O7 2.203(14) . ?
Sn3 O4 2.069(15) . ?
Sn3 O5 2.200(14) . ?
Sn3 N2 2.308(15) . ?
Sn3 C12 2.124(15) . ?
Sn1 Cl2 2.397(7) . ?
Sn1 O14 2.181(15) . ?
Sn1 O10 2.055(14) . ?
Sn1 O12 2.271(18) . ?
Sn1 O13 2.031(18) . ?
Sn1 C48 2.15(2) . ?
Sn4 Cl1 2.399(9) . ?
Sn4 O7 2.086(15) . ?
Sn4 O5 2.177(15) . ?
Sn4 O3 2.277(19) . ?
Sn4 O6 2.087(18) . ?
Sn4 C20 2.12(2) . ?
Sn4 C16 2.11(3) . ?
Cl1 C54 1.6(2) 1_655 ?
O9 C46 1.37(2) . ?
O14 C33 1.324(18) . ?
O8 C25 1.36(2) . ?
O7 C24 1.36(3) . ?
O4 C1 1.28(3) . ?
O5 C39 1.353(17) . ?
O10 C47 1.42(3) . ?
O12 C55 1.26(3) . ?
O11 C55 1.23(3) . ?
N2 C45 1.43(3) . ?
N2 C44 1.28(2) . ?
O13 C32 1.34(2) . ?
O3 C1 1.28(3) . ?
O6 C38 1.32(2) . ?
C45 H45A 0.9900 . ?
C45 H45B 0.9900 . ?
C45 C46 1.515(19) . ?
C34 H34A 0.9900 . ?
C34 H34B 0.9900 . ?
C34 C35 1.525(12) . ?
C44 H44 0.9500 . ?
C44 C40 1.516(12) . ?
C24 H24A 0.9900 . ?
C24 H24B 0.9900 . ?
C24 C25 1.523(13) . ?
C12 H12A 0.9900 . ?
C12 H12B 0.9900 . ?
C12 C13 1.538(13) . ?
C25 H25 1.0000 . ?
C25 C26 1.525(13) . ?
C46 H46 1.0000 . ?
C46 C47 1.525(13) . ?
C57 H57A 0.9800 . ?
C57 H57B 0.9800 . ?
C57 H57C 0.9800 . ?
C57 C56 1.530(14) . ?
C1 C2 1.535(13) . ?
O1 C5 1.41(4) . ?
O1 C4 1.36(4) . ?
O2 C4 1.22(2) . ?
C35 H35A 0.9900 . ?
C35 H35B 0.9900 . ?
C35 C36 1.529(12) . ?
N1 C26 1.49(3) . ?
N1 C27 1.25(3) . ?
O15 C58 1.12(5) . ?
N3 H3 0.8800 . ?
N3 C56 1.41(3) . ?
N3 C58 1.41(5) . ?
N4 H4 0.8800 . ?
N4 C2 1.44(4) . ?
N4 C4 1.31(5) . ?
C55 C56 1.529(13) . ?
C48 H48A 0.9900 . ?
C48 H48B 0.9900 . ?
C48 H48C 0.9900 . ?
C48 H48D 0.9900 . ?
C48 C49 1.529(14) . ?
C48 C52 1.540(14) . ?
C41 H41 0.9500 . ?
C41 C42 1.3900 . ?
C41 C40 1.3900 . ?
C42 H42 0.9500 . ?
C42 C43 1.3900 . ?
C43 H43 0.9500 . ?
C43 C38 1.3900 . ?
C38 C39 1.3900 . ?
C39 C40 1.3900 . ?
C2 H2 1.0000 . ?
C2 C3 1.547(14) . ?
C56 H56 1.0000 . ?
C36 H36A 0.9900 . ?
C36 H36B 0.9900 . ?
C36 C37 1.520(18) . ?
C3 H3A 0.9800 . ?
C3 H3B 0.9800 . ?
C3 H3C 0.9800 . ?
C5 H5A 0.9900 . ?
C5 H5B 0.9900 . ?
C5 C6 1.553(14) . ?
O16 C58 1.38(7) . ?
O16 C59 1.50(3) . ?
C58 O17 1.39(5) . ?
C33 C28 1.3900 . ?
C33 C32 1.3900 . ?
C28 C29 1.3900 . ?
C28 C27 1.524(13) . ?
C29 H29 0.9500 . ?
C29 C30 1.3900 . ?
C30 H30 0.9500 . ?
C30 C31 1.3900 . ?
C31 H31 0.9500 . ?
C31 C32 1.3900 . ?
C47 H47A 0.9900 . ?
C47 H47B 0.9900 . ?
C26 H26A 0.9900 . ?
C26 H26B 0.9900 . ?
C27 H27 0.9500 . ?
C59 H59A 0.9900 . ?
C59 H59B 0.9900 . ?
C59 C60 1.555(18) . ?
C7 H7 0.9500 . ?
C7 C6 1.3900 . ?
C7 C8 1.3900 . ?
C6 C11 1.3900 . ?
C11 H11 0.9500 . ?
C11 C10 1.3900 . ?
C10 H10 0.9500 . ?
C10 C9 1.3900 . ?
C9 H9 0.9500 . ?
C9 C8 1.3900 . ?
C8 H8 0.9500 . ?
C13 H13A 0.9900 . ?
C13 H13B 0.9900 . ?
C13 C14 1.538(13) . ?
C14 H14A 0.9900 . ?
C14 H14B 0.9900 . ?
C14 C15 1.533(13) . ?
C15 H15A 0.9800 . ?
C15 H15B 0.9800 . ?
C15 H15C 0.9800 . ?
C49 H49A 0.9900 . ?
C49 H49B 0.9900 . ?
C49 C50 1.539(14) . ?
C50 H50A 0.9900 . ?
C50 H50B 0.9900 . ?
C50 C51 1.539(14) . ?
C51 H51A 0.9800 . ?
C51 H51B 0.9800 . ?
C51 H51C 0.9800 . ?
C54 H54A 0.9799 . ?
C54 H54B 0.9800 . ?
C54 C53 1.53(3) . ?
C53 H53A 0.9900 . ?
C53 H53B 0.9900 . ?
C53 C52 1.54(3) . ?
C52 H52A 0.9900 . ?
C52 H52B 0.9900 . ?
C65 H65 0.9500 . ?
C65 C60 1.3900 . ?
C65 C64 1.3900 . ?
C60 C61 1.3900 . ?
C61 H15 0.9500 . ?
C61 C62 1.3900 . ?
C62 H62 0.9500 . ?
C62 C63 1.3900 . ?
C63 H63 0.9500 . ?
C63 C64 1.3900 . ?
C64 H64 0.9500 . ?
C66 H66A 0.9900 . ?
C66 H66B 0.9900 . ?
C66 O17 1.50(3) . ?
C66 C67 1.550(19) . ?
C68 H68 0.9500 . ?
C68 C67 1.3900 . ?
C68 C69 1.3900 . ?
C67 C72 1.3900 . ?
C72 H72 0.9500 . ?
C72 C71 1.3900 . ?
C71 H71 0.9500 . ?
C71 C70 1.3900 . ?
C70 H70 0.9500 . ?
C70 C69 1.3900 . ?
C69 H69 0.9500 . ?
C37 H37A 0.9800 . ?
C37 H37B 0.9800 . ?
C37 H37C 0.9800 . ?
C20 H20A 0.9900 . ?
C20 H20B 0.9900 . ?
C20 C21 1.52(3) . ?
C21 H21A 0.9900 . ?
C21 H21B 0.9900 . ?
C21 C22 1.532(13) . ?
C22 H22A 0.9900 . ?
C22 H22B 0.9900 . ?
C22 C23 1.54(3) . ?
C23 H23A 0.9800 . ?
C23 H23B 0.9801 . ?
C23 H23C 0.9799 . ?
C19 H19A 0.9800 . ?
C19 H19B 0.9800 . ?
C19 H19C 0.9800 . ?
C19 C18 1.55(3) . ?
C18 H18A 0.9900 . ?
C18 H18B 0.9900 . ?
C18 C17 1.53(3) . ?
C17 H17A 0.9900 . ?
C17 H17B 0.9900 . ?
C17 C16 1.53(3) . ?
C16 H16A 0.9900 . ?
C16 H16B 0.9900 . ?

loop_
_geom_torsion_atom_site_label_1
_geom_torsion_atom_site_label_2
_geom_torsion_atom_site_label_3
_geom_torsion_atom_site_label_4
_geom_torsion
_geom_torsion_site_symmetry_1
_geom_torsion_site_symmetry_2
_geom_torsion_site_symmetry_3
_geom_torsion_site_symmetry_4
_geom_torsion_publ_flag
Sn2 O9 C46 C45 -159.7(13) . . . . ?
Sn2 O9 C46 C47 -34(2) . . . . ?
Sn2 O14 C33 C28 32(2) . . . . ?
Sn2 O14 C33 C32 -150.0(11) . . . . ?
Sn2 O8 C25 C24 -161.1(15) . . . . ?
Sn2 O8 C25 C26 -27(3) . . . . ?
Sn2 O10 C47 C46 -33(2) . . . . ?
Sn2 O11 C55 O12 19(5) . . . . ?
Sn2 O11 C55 C56 -173.9(15) . . . . ?
Sn2 C34 C35 C36 -155(2) . . . . ?
Sn2 N1 C26 C25 -39(2) . . . . ?
Sn2 N1 C27 C28 -2(4) . . . . ?
Sn3 O9 C46 C45 21(2) . . . . ?
Sn3 O9 C46 C47 146.7(13) . . . . ?
Sn3 O8 C25 C24 32(3) . . . . ?
Sn3 O8 C25 C26 166.2(16) . . . . ?
Sn3 O7 C24 C25 19(3) . . . . ?
Sn3 O4 C1 O3 15(5) . . . . ?
Sn3 O4 C1 C2 -164.2(17) . . . . ?
Sn3 O5 C39 C38 151.1(10) . . . . ?
Sn3 O5 C39 C40 -34(2) . . . . ?
Sn3 N2 C45 C46 42(2) . . . . ?
Sn3 N2 C44 C40 7(3) . . . . ?
Sn3 C12 C13 C14 178(2) . . . . ?
Sn1 O14 C33 C28 164.3(9) . . . . ?
Sn1 O14 C33 C32 -17.4(15) . . . . ?
Sn1 O10 C47 C46 -175.9(13) . . . . ?
Sn1 O12 C55 O11 -18(5) . . . . ?
Sn1 O12 C55 C56 175.5(16) . . . . ?
Sn1 O13 C32 C33 17.5(19) . . . . ?
Sn1 O13 C32 C31 -163.1(9) . . . . ?
Sn1 C48 C49 C50 170(3) . . . . ?
Sn1 C48 C52 C53 -35(3) . . . . ?
Sn4 O7 C24 C25 168.6(15) . . . . ?
Sn4 O5 C39 C38 17.0(14) . . . . ?
Sn4 O5 C39 C40 -168.1(8) . . . . ?
Sn4 O3 C1 O4 -11(5) . . . . ?
Sn4 O3 C1 C2 167.7(17) . . . . ?
Sn4 O6 C38 C43 170.0(8) . . . . ?
Sn4 O6 C38 C39 -8.0(18) . . . . ?
Sn4 C20 C21 C22 160(3) . . . . ?
Cl1 C54 C53 C52 -107(3) 1_455 . . . ?
O9 C46 C47 O10 40(2) . . . . ?
O14 C33 C28 C29 178.2(18) . . . . ?
O14 C33 C28 C27 -9(2) . . . . ?
O14 C33 C32 O13 1.0(18) . . . . ?
O14 C33 C32 C31 -178.4(16) . . . . ?
O8 C25 C26 N1 41(3) . . . . ?
O7 C24 C25 O8 -31(3) . . . . ?
O7 C24 C25 C26 -160(2) . . . . ?
O4 C1 C2 N4 -147(3) . . . . ?
O4 C1 C2 C3 93(3) . . . . ?
O5 C39 C40 C44 11.0(17) . . . . ?
O5 C39 C40 C41 -174.8(15) . . . . ?
O12 C55 C56 C57 -102(3) . . . . ?
O12 C55 C56 N3 20(4) . . . . ?
O11 C55 C56 C57 89(3) . . . . ?
O11 C55 C56 N3 -149(3) . . . . ?
N2 C45 C46 O9 -40(3) . . . . ?
N2 C45 C46 C47 -161.3(19) . . . . ?
N2 C44 C40 C41 -172.7(17) . . . . ?
N2 C44 C40 C39 2(3) . . . . ?
O3 C1 C2 N4 34(4) . . . . ?
O3 C1 C2 C3 -86(3) . . . . ?
O6 C38 C39 O5 -6.9(17) . . . . ?
O6 C38 C39 C40 178.0(17) . . . . ?
C45 N2 C44 C40 179.7(18) . . . . ?
C45 C46 C47 O10 161.6(19) . . . . ?
C34 C35 C36 C37 -57(4) . . . . ?
C44 N2 C45 C46 -132(2) . . . . ?
C24 C25 C26 N1 170(2) . . . . ?
C12 C13 C14 C15 -179(3) . . . . ?
O1 C5 C6 C7 -72(4) . . . . ?
O1 C5 C6 C11 100(3) . . . . ?
O15 C58 O17 C66 -2(7) . . . . ?
N3 C58 O17 C66 176(3) . . . . ?
C48 C49 C50 C51 157(4) . . . . ?
C41 C42 C43 C38 0.0 . . . . ?
C42 C41 C40 C44 174.7(14) . . . . ?
C42 C41 C40 C39 0.0 . . . . ?
C42 C43 C38 O6 -178.0(17) . . . . ?
C42 C43 C38 C39 0.0 . . . . ?
C43 C38 C39 O5 175.1(15) . . . . ?
C43 C38 C39 C40 0.0 . . . . ?
C38 C39 C40 C44 -174.2(15) . . . . ?
C38 C39 C40 C41 0.0 . . . . ?
C40 C41 C42 C43 0.0 . . . . ?
C2 N4 C4 O1 15(6) . . . . ?
C2 N4 C4 O2 167(3) . . . . ?
C56 N3 C58 O15 -2(7) . . . . ?
C56 N3 C58 O16 160(4) . . . . ?
C56 N3 C58 O17 180(3) . . . . ?
C5 O1 C4 O2 19(6) . . . . ?
C5 O1 C4 N4 171(3) . . . . ?
C5 C6 C11 C10 -172(3) . . . . ?
C4 O1 C5 C6 -90(4) . . . . ?
C4 N4 C2 C1 64(5) . . . . ?
C4 N4 C2 C3 -179(4) . . . . ?
O16 C59 C60 C65 -107(5) . . . . ?
O16 C59 C60 C61 22(6) . . . . ?
C58 N3 C56 C57 -174(3) . . . . ?
C58 N3 C56 C55 68(4) . . . . ?
C58 O16 C59 C60 -91(6) . . . . ?
C33 C28 C29 C30 0.0 . . . . ?
C33 C28 C27 N1 -5(3) . . . . ?
C28 C33 C32 O13 179.4(18) . . . . ?
C28 C33 C32 C31 0.0 . . . . ?
C28 C29 C30 C31 0.0 . . . . ?
C29 C28 C27 N1 168(2) . . . . ?
C29 C30 C31 C32 0.0 . . . . ?
C30 C31 C32 O13 -179.4(19) . . . . ?
C30 C31 C32 C33 0.0 . . . . ?
C32 C33 C28 C29 0.0 . . . . ?
C32 C33 C28 C27 172.4(17) . . . . ?
C26 N1 C27 C28 -179(2) . . . . ?
C27 N1 C26 C25 139(2) . . . . ?
C27 C28 C29 C30 -172.8(16) . . . . ?
C59 O16 C58 O15 66(6) . . . . ?
C59 O16 C58 N3 -100(6) . . . . ?
C59 C60 C61 C62 -122(3) . . . . ?
C7 C6 C11 C10 0.0 . . . . ?
C6 C7 C8 C9 0.0 . . . . ?
C6 C11 C10 C9 0.0 . . . . ?
C11 C10 C9 C8 0.0 . . . . ?
C10 C9 C8 C7 0.0 . . . . ?
C8 C7 C6 C5 172(3) . . . . ?
C8 C7 C6 C11 0.0 . . . . ?
C54 C53 C52 C48 171(10) . . . . ?
C65 C60 C61 C62 0.0 . . . . ?
C60 C65 C64 C63 0.0 . . . . ?
C60 C61 C62 C63 0.0 . . . . ?
C61 C62 C63 C64 0.0 . . . . ?
C62 C63 C64 C65 0.0 . . . . ?
C64 C65 C60 C59 122(3) . . . . ?
C64 C65 C60 C61 0.0 . . . . ?
C66 C67 C72 C71 168(4) . . . . ?
O17 C66 C67 C68 -178(3) . . . . ?
O17 C66 C67 C72 14(5) . . . . ?
C68 C67 C72 C71 0.0 . . . . ?
C67 C66 O17 C58 -127(4) . . . . ?
C67 C68 C69 C70 0.0 . . . . ?
C67 C72 C71 C70 0.0 . . . . ?
C72 C71 C70 C69 0.0 . . . . ?
C71 C70 C69 C68 0.0 . . . . ?
C69 C68 C67 C66 -167(5) . . . . ?
C69 C68 C67 C72 0.0 . . . . ?
C20 C21 C22 C23 66(5) . . . . ?
C19 C18 C17 C16 78(9) . . . . ?
C18 C17 C16 Sn4 178(5) . . . . ?

loop_
_twin_individual_id
_twin_individual_mass_fraction_refined
1 0.86397
2 0.13603

loop_
_smtbx_masks_void_nr
_smtbx_masks_void_average_x
_smtbx_masks_void_average_y
_smtbx_masks_void_average_z
_smtbx_masks_void_volume
_smtbx_masks_void_count_electrons
_smtbx_masks_void_content
1 -0.048 -0.077 0.000 135.4 29.4 ?
2 0.048 0.423 0.500 135.4 31.3 ?
3 0.452 0.577 1.000 135.4 29.4 ?
4 0.548 0.077 0.500 135.4 31.3 ?
